data_2008506
loop_
_publ_author_name
'Umehara, Misao'
'Hosomi, Hiroyuki'
'Ohba, Shigeru'

_publ_section_title
;
 3-Bromo-4-methylbicyclo[6.3.0]undecane-2,6-dione, (I),
 5-bromo-4-methylbicyclo[6.3.0]undecane-2,6-dione, (II),
 3,5-dibromo-4-methylbicyclo[6.3.0]undecane-2,6-dione, (III), and
 1,7-dibromo-4-methylbicyclo[6.3.0]undecane-2,6-dione, (IV)
;
_journal_issue 5
_journal_name_full 'Acta Crystallographica Section C'
_journal_page_first IUC9900040
_journal_paper_doi 10.1107/S0108270199099400
_journal_volume 55
_journal_year 1999
_chemical_formula_moiety 'C12 H17 Br1 O2'
_chemical_formula_sum 'C12 H17 Br O2'
_chemical_formula_weight 273.17
_chemical_name_systematic
;
5-Bromo-4-methylbicyclo[6.3.0]undecane-2,6-dione
;
_space_group_IT_number 14
_symmetry_cell_setting monoclinic
_symmetry_space_group_name_Hall '-P 2yn'
_symmetry_space_group_name_H-M 'P 1 21/n 1'
_atom_type_scat_source IntTabIV
_cell_angle_alpha 90.00
_cell_angle_beta 97.34(2)
_cell_angle_gamma 90.00
_cell_formula_units_Z 4
_cell_length_a 7.1860(10)
_cell_length_b 18.104(2)
_cell_length_c 9.569(2)
_cell_measurement_reflns_used 25
_cell_measurement_temperature 295
_cell_measurement_theta_max 15.0
_cell_measurement_theta_min 14.6
_cell_volume 1234.7(3)
_computing_cell_refinement 'AFC/MSC Diffractometer Control System'
_computing_data_collection 'AFC/MSC Diffractometer Control System (Rigaku Corporation, 1993)'
_computing_data_reduction 'local programs'
_computing_molecular_graphics CRYSTAN-GM
_computing_publication_material CRYSTAN-GM
_computing_structure_refinement CRYSTAN-GM
_computing_structure_solution 'CRYSTAN-GM (Edwards et al., 1996)'
_diffrn_measurement_device_type 'Rigaku AFC-5'
_diffrn_measurement_method \q-2\q
_diffrn_radiation_type MoK\a
_diffrn_radiation_wavelength 0.71073
_diffrn_reflns_av_R_equivalents 0.029
_diffrn_reflns_limit_h_max 9
_diffrn_reflns_limit_h_min 0
_diffrn_reflns_limit_k_max 24
_diffrn_reflns_limit_k_min 0
_diffrn_reflns_limit_l_max 12
_diffrn_reflns_limit_l_min -12
_diffrn_reflns_number 3063
_diffrn_reflns_theta_max 27.5
_diffrn_standards_decay_% 4.7
_diffrn_standards_interval_count 100
_diffrn_standards_number 3
_exptl_absorpt_coefficient_mu 3.31
_exptl_absorpt_correction_T_max 0.389
_exptl_absorpt_correction_T_min 0.166
_exptl_absorpt_correction_type integration
_exptl_absorpt_process_details '(Coppens et al, 1965)'
_exptl_crystal_colour colourless
_exptl_crystal_density_diffrn 1.470
_exptl_crystal_density_method 'not measured'
_exptl_crystal_description plate-like
_exptl_crystal_F_000 560
_exptl_crystal_size_max 0.6
_exptl_crystal_size_mid 0.6
_exptl_crystal_size_min 0.3
_refine_diff_density_max 0.57
_refine_diff_density_min -0.68
_refine_ls_extinction_method none
_refine_ls_goodness_of_fit_ref 1.31
_refine_ls_hydrogen_treatment constr
_refine_ls_number_parameters 153
_refine_ls_number_reflns 2199
_refine_ls_R_factor_gt 0.057
_refine_ls_shift/su_max 0.002
_refine_ls_shift/su_mean 0.0007
_refine_ls_structure_factor_coef F
_refine_ls_weighting_details 'w = 1/[\s^2^(F) + 0.0009F^2^]'
_refine_ls_weighting_scheme calc
_refine_ls_wR_factor_ref 0.074
_reflns_number_gt 1257
_reflns_number_total 2845
_reflns_threshold_expression I>2\s(I)
_cod_data_source_file qb0095.cif
_cod_data_source_block II
_cod_depositor_comments
;
The following automatic conversions were performed:
'_symmetry_cell_setting' value 'Monoclinic' changed to 'monoclinic'
according to '/home/saulius/struct/CIF-dictionaries/cif_core.dic'
dictionary named 'cif_core.dic' version 2.4.1 from 2010-06-29.

Automatic conversion script
Id: cif_fix_enum 1527 2010-12-29 10:47:43Z saulius 

The following automatic conversions were performed:

'_atom_site_thermal_displace_type' tag value 'Uij' was replaced with
'Uani' value 15 times.

Automatic conversion script
Id: cif_fix_values 1646 2011-03-28 12:23:43Z adriana 

The following automatic conversions were performed:

'_symmetry_cell_setting' value 'Monoclinic' changed to 'monoclinic'
according to /home/saulius/struct/CIF-dictionaries/cif_core.dic
dictionary named 'cif_core.dic' version 2.4.1 from 2010-06-29.

Automatic conversion script
Id: cif_fix_values 1715 2011-07-08 13:25:40Z adriana 
;
_cod_original_sg_symbol_H-M 'P 21/n'
_cod_original_formula_sum 'C12 H17 Br1 O2'
_cod_database_code 2008506

loop_
_symmetry_equiv_pos_as_xyz
+x,+y,+z
-x,-y,-z
-x+1/2,+y+1/2,-z+1/2
+x+1/2,-y+1/2,+z+1/2

loop_
_atom_site_aniso_label
_atom_site_aniso_U_11
_atom_site_aniso_U_22
_atom_site_aniso_U_33
_atom_site_aniso_U_12
_atom_site_aniso_U_13
_atom_site_aniso_U_23
Br1 .0691(5) .0649(5) .1331(8) .0171(4) -.0042(4) -.0002(6)
O2 .081(3) .097(4) .048(3) -.009(3) .022(2) -.006(3)
O3 .054(2) .121(4) .066(3) -.007(3) -.018(2) .022(3)
C4 .045(3) .052(4) .059(4) .000(3) -.005(3) -.005(3)
C5 .040(3) .059(4) .058(4) .008(3) .014(3) -.002(4)
C6 .033(3) .065(4) .057(4) .000(3) .007(3) -.002(3)
C7 .043(3) .051(3) .043(4) .000(3) .009(3) .008(3)
C8 .065(4) .056(4) .069(5) -.014(3) .004(4) .003(4)
C9 .098(5) .042(4) .090(6) -.002(3) .018(4) .002(4)
C10 .061(4) .065(4) .073(5) .010(3) .021(4) .004(4)
C11 .044(3) .051(3) .039(3) .003(3) .006(3) .005(3)
C12 .034(3) .081(4) .034(3) .001(3) .011(3) -.004(3)
C13 .040(3) .073(4) .058(4) -.013(3) .015(3) -.012(4)
C14 .052(3) .054(4) .041(4) -.013(3) .007(3) -.003(3)
C15 .101(6) .070(5) .089(6) -.020(5) .027(5) .008(5)

loop_
_atom_site_label
_atom_site_fract_x
_atom_site_fract_y
_atom_site_fract_z
_atom_site_U_iso_or_equiv
_atom_site_thermal_displace_type
_atom_site_occupancy
Br1 1.25350(10) .57710(4) .60340(10) .0902(3) Uani 1.000
O2 1.0556(6) .7026(3) .3330(5) .076(2) Uani 1.000
O3 .6435(5) .7860(3) .4319(5) .079(2) Uani 1.000
C4 1.0230(7) .6300(3) .5317(6) .053(2) Uani 1.000
C5 1.0902(7) .6977(3) .4599(7) .053(2) Uani 1.000
C6 1.1866(7) .7582(3) .5472(6) .053(2) Uani 1.000
C7 1.0618(7) .8265(3) .5480(6) .045(2) Uani 1.000
C8 1.1559(9) .8933(3) .6257(7) .064(2) Uani 1.000
C9 .9950(10) .9391(3) .6740(9) .077(3) Uani 1.000
C10 .8158(9) .8965(3) .6273(7) .067(3) Uani 1.000
C11 .8809(7) .8173(3) .6166(6) .045(2) Uani 1.000
C12 .7432(7) .7656(3) .5362(6) .050(2) Uani 1.000
C13 .7248(7) .6886(3) .5862(6) .059(2) Uani 1.000
C14 .9007(7) .6445(3) .6475(6) .050(2) Uani 1.000
C15 .8440(10) .5743(4) .7164(9) .087(3) Uani 1.000
H4 .94840 .60040 .46260 .040(10) Uiso 1.000
H6A 1.21770 .74210 .64290 .05(2) Uiso 1.000
H6B 1.30000 .77080 .50950 .07(2) Uiso 1.000
H7 1.02590 .84050 .45160 .040(10) Uiso 1.000
H8A 1.24060 .87660 .70520 .12(3) Uiso 1.000
H8B 1.22450 .92210 .56530 .020(10) Uiso 1.000
H9A 1.01120 .94380 .77480 .14(4) Uiso 1.000
H9B .99080 .98750 .63280 .06(2) Uiso 1.000
H10A .72530 .90140 .69240 .09(2) Uiso 1.000
H10B .76060 .91300 .53600 .06(2) Uiso 1.000
H11 .91150 .79710 .70950 .020(10) Uiso 1.000
H13A .64050 .69000 .65640 .06(2) Uiso 1.000
H13B .66780 .66090 .50660 .12(3) Uiso 1.000
H14 .97270 .67430 .71770 .05(2) Uiso 1.000
H15A .77220 .58450 .79220 .14(4) Uiso 1.000
H15B .76930 .54520 .64630 .10(3) Uiso 1.000
H15C .95400 .54680 .75200 .09(3) Uiso 1.000

loop_
_geom_angle_atom_site_label_1
_geom_angle_atom_site_label_2
_geom_angle_atom_site_label_3
_geom_angle
_geom_angle_publ_flag
Br1 C4 C5 104.5(4) no
Br1 C4 C14 111.7(4) no
C5 C4 C14 116.0(5) no
O2 C5 C4 118.5(6) no
O2 C5 C6 121.9(6) no
C4 C5 C6 119.5(6) no
C5 C6 C7 111.5(5) no
C6 C7 C8 114.7(5) no
C6 C7 C11 116.3(5) no
C8 C7 C11 102.9(5) no
C7 C8 C9 105.6(5) no
C8 C9 C10 106.2(5) no
C9 C10 C11 104.1(5) no
C7 C11 C10 102.2(5) no
C7 C11 C12 112.7(5) no
C10 C11 C12 115.8(5) no
O3 C12 C11 121.0(6) no
O3 C12 C13 119.0(6) no
C11 C12 C13 120.0(5) no
C12 C13 C14 120.3(5) no
C4 C14 C13 109.4(5) no
C4 C14 C15 112.7(5) no
C13 C14 C15 110.3(5) no
Br1 C4 H4 109.9 no
C5 C4 H4 108.8 no
C14 C4 H4 105.9 no
C5 C6 H6A 110.2 no
C5 C6 H6B 108.6 no
C7 C6 H6A 107.8 no
C7 C6 H6B 109.7 no
H6A C6 H6B 109.0 no
C6 C7 H7 107.1 no
C8 C7 H7 107.8 no
C11 C7 H7 107.5 no
C7 C8 H8A 109.4 no
C7 C8 H8B 111.4 no
C9 C8 H8A 110.8 no
C9 C8 H8B 110.5 no
H8A C8 H8B 109.0 no
C8 C9 H9A 110.5 no
C8 C9 H9B 110.7 no
C10 C9 H9A 109.3 no
C10 C9 H9B 111.2 no
H9A C9 H9B 109.0 no
C9 C10 H10A 112.4 no
C9 C10 H10B 110.2 no
C11 C10 H10A 111.8 no
C11 C10 H10B 109.2 no
H10A C10 H10B 109.0 no
C7 C11 H11 109.3 no
C10 C11 H11 109.5 no
C12 C11 H11 107.2 no
C12 C13 H13A 106.9 no
C12 C13 H13B 106.4 no
C14 C13 H13A 107.8 no
C14 C13 H13B 106.1 no
H13A C13 H13B 109.0 no
C4 C14 H14 107.3 no
C13 C14 H14 108.5 no
C15 C14 H14 108.6 no
C14 C15 H15A 111.6 no
C14 C15 H15B 108.3 no
C14 C15 H15C 109.6 no
H15A C15 H15B 109.1 no
H15A C15 H15C 109.2 no
H15B C15 H15C 109.0 no

loop_
_geom_bond_atom_site_label_1
_geom_bond_atom_site_label_2
_geom_bond_site_symmetry_1
_geom_bond_site_symmetry_2
_geom_bond_distance
_geom_bond_publ_flag
Br1 C4 . . 1.960(6) yes
O2 C5 . . 1.211(9) yes
O3 C12 . . 1.210(8) yes
C4 C5 . . 1.514(8) yes
C4 C14 . . 1.522(8) yes
C5 C6 . . 1.493(8) yes
C6 C7 . . 1.528(8) yes
C7 C8 . . 1.531(8) yes
C7 C11 . . 1.538(8) yes
C8 C9 . . 1.541(10) yes
C9 C10 . . 1.518(10) yes
C10 C11 . . 1.516(8) yes
C11 C12 . . 1.501(8) yes
C12 C13 . . 1.485(8) yes
C13 C14 . . 1.546(8) yes
C14 C15 . . 1.511(10) yes
C4 H4 . . .960 no
C6 H6A . . .960 no
C6 H6B . . .960 no
C7 H7 . . .960 no
C8 H8A . . .960 no
C8 H8B . . .960 no
C9 H9A . . .960 no
C9 H9B . . .960 no
C10 H10A . . .960 no
C10 H10B . . .960 no
C11 H11 . . .960 no
C13 H13A . . .961 no
C13 H13B . . .959 no
C14 H14 . . .960 no
C15 H15A . . .960 no
C15 H15B . . .961 no
C15 H15C . . .959 no
